data_4350718
loop_
_publ_author_name
'Huang, Wenliang'
'Le Roy, Jennifer J.'
'Khan, Saeed I.'
'Ungur, Liviu'
'Murugesu, Muralee'
'Diaconescu, Paula L.'

_publ_section_title
;
 Tetraanionic biphenyl lanthanide complexes as single-molecule magnets.
;
_journal_issue 5
_journal_name_full 'Inorganic chemistry'
_journal_page_first 2374
_journal_page_last 2382
_journal_paper_doi 10.1021/ic5029788
_journal_volume 54
_journal_year 2015
_chemical_formula_moiety '2(C56 H86 Er2 Fe2 N4 Si4), 4(C4 H10 O), C4 H8 O, 4(K)'
_chemical_formula_sum 'C132 H220 Er4 Fe4 K4 N8 O5 Si8'
_chemical_formula_weight 3272.71
_space_group_crystal_system monoclinic
_space_group_IT_number 14
_space_group_name_Hall '-P 2yn'
_space_group_name_H-M_alt 'P 1 21/n 1'
_atom_sites_solution_hydrogens geom
_audit_creation_method SHELXL-2013
_cell_angle_alpha 90
_cell_angle_beta 97.0190(15)
_cell_angle_gamma 90
_cell_formula_units_Z 2
_cell_length_a 15.0037(19)
_cell_length_b 22.794(3)
_cell_length_c 23.376(3)
_cell_measurement_reflns_used 9829
_cell_measurement_temperature 100(2)
_cell_measurement_theta_max 28.17
_cell_measurement_theta_min 3.55
_cell_volume 7934.5(18)
_computing_cell_refinement 'Bruker SAINT'
_computing_data_collection 'Bruker APEX2'
_computing_data_reduction 'Bruker SAINT'
_computing_molecular_graphics 'Bruker SHELXTL'
_computing_publication_material 'Bruker SHELXTL'
_computing_structure_refinement 'SHELXL-2013 (Sheldrick, 2013)'
_computing_structure_solution 'SHELXS-97 (Sheldrick 2008)'
_diffrn_ambient_temperature 100(2)
_diffrn_detector_area_resol_mean 8.3333
_diffrn_measured_fraction_theta_full 0.996
_diffrn_measured_fraction_theta_max 0.993
_diffrn_measurement_device_type 'Bruker APEX-II CCD'
_diffrn_measurement_method '\f and \w scans'
_diffrn_radiation_type MoK\a
_diffrn_radiation_wavelength 0.71073
_diffrn_reflns_av_R_equivalents 0.0429
_diffrn_reflns_av_unetI/netI 0.0424
_diffrn_reflns_Laue_measured_fraction_full 0.996
_diffrn_reflns_Laue_measured_fraction_max 0.993
_diffrn_reflns_limit_h_max 19
_diffrn_reflns_limit_h_min -19
_diffrn_reflns_limit_k_max 30
_diffrn_reflns_limit_k_min -30
_diffrn_reflns_limit_l_max 31
_diffrn_reflns_limit_l_min -31
_diffrn_reflns_number 79126
_diffrn_reflns_point_group_measured_fraction_full 0.996
_diffrn_reflns_point_group_measured_fraction_max 0.993
_diffrn_reflns_theta_full 25.242
_diffrn_reflns_theta_max 28.271
_diffrn_reflns_theta_min 3.542
_diffrn_source 'Sealed X-Ray Tube'
_exptl_absorpt_coefficient_mu 2.657
_exptl_absorpt_correction_T_max 0.74
_exptl_absorpt_correction_T_min 0.57
_exptl_absorpt_correction_type multi-scan
_exptl_absorpt_process_details 'SADABS V2012/1 (Bruker AXS Inc.)'
_exptl_crystal_colour black
_exptl_crystal_density_diffrn 1.370
_exptl_crystal_description block
_exptl_crystal_F_000 3344
_exptl_crystal_size_max 0.270
_exptl_crystal_size_mid 0.180
_exptl_crystal_size_min 0.110
_refine_diff_density_max 4.419
_refine_diff_density_min -2.427
_refine_diff_density_rms 0.195
_refine_ls_extinction_method none
_refine_ls_goodness_of_fit_ref 1.197
_refine_ls_hydrogen_treatment constr
_refine_ls_matrix_type full
_refine_ls_number_parameters 874
_refine_ls_number_reflns 19525
_refine_ls_number_restraints 2084
_refine_ls_restrained_S_all 1.172
_refine_ls_R_factor_all 0.1001
_refine_ls_R_factor_gt 0.0817
_refine_ls_shift/su_max 0.029
_refine_ls_shift/su_mean 0.000
_refine_ls_structure_factor_coef Fsqd
_refine_ls_weighting_details 'w=1/[\s^2^(Fo^2^)+(0.0358P)^2^+131.4472P] where P=(Fo^2^+2Fc^2^)/3'
_refine_ls_weighting_scheme calc
_refine_ls_wR_factor_gt 0.1753
_refine_ls_wR_factor_ref 0.1834
_reflns_Friedel_coverage 0.000
_reflns_number_gt 16010
_reflns_number_total 19525
_reflns_threshold_expression 'I > 2\s(I)'
_cod_data_source_file ic5029788_si_002.cif
_cod_data_source_block Er2-biph
_cod_original_sg_symbol_H-M 'P 21/n'
_cod_database_code 4350718
_shelx_space_group_comment
; 
The symmetry employed for this shelxl refinement is uniquely defined 
by the following loop, which should always be used as a source of 
symmetry information in preference to the above space-group names. 
They are only intended as comments. 
;
_shelx_estimated_absorpt_t_min 0.534
_shelx_estimated_absorpt_t_max 0.759
_shelxl_version_number 2013-4

loop_
_space_group_symop_operation_xyz
'x, y, z'
'-x+1/2, y+1/2, -z+1/2'
'-x, -y, -z'
'x-1/2, -y-1/2, z-1/2'

loop_
_atom_site_label
_atom_site_type_symbol
_atom_site_fract_x
_atom_site_fract_y
_atom_site_fract_z
_atom_site_U_iso_or_equiv
_atom_site_adp_type
_atom_site_occupancy
_atom_site_site_symmetry_order
_atom_site_calc_flag
_atom_site_refinement_flags_posn
_atom_site_refinement_flags_adp
_atom_site_refinement_flags_occupancy
_atom_site_disorder_assembly
_atom_site_disorder_group
Er1 Er 0.44704(2) 0.79717(2) 0.63120(2) 0.02668(10) Uani 1 1 d . U . . .
Er2 Er 0.71898(2) 0.77727(2) 0.62162(2) 0.02240(9) Uani 1 1 d . U . . .
Fe1 Fe 0.28132(9) 0.88396(7) 0.59050(7) 0.0428(4) Uani 1 1 d . U . . .
Fe2 Fe 0.90356(9) 0.73185(6) 0.69392(7) 0.0411(4) Uani 1 1 d . U . . .
Si1 Si 0.3024(2) 0.68324(14) 0.54624(15) 0.0506(8) Uani 1 1 d . U . . .
Si2 Si 0.3152(3) 0.7850(2) 0.7542(2) 0.0875(14) Uani 1 1 d . U . . .
N1 N 0.3365(5) 0.7511(4) 0.5714(4) 0.0384(17) Uani 1 1 d . U . . .
N2 N 0.3732(6) 0.8280(5) 0.7087(4) 0.050(2) Uani 1 1 d . U . . .
C1 C 0.5797(5) 0.8460(3) 0.6030(3) 0.0227(14) Uani 1 1 d . U . . .
H1A H 0.5702 0.8844 0.5877 0.027 Uiso 1 1 calc R U . . .
C2 C 0.5727(5) 0.7955(4) 0.5646(4) 0.0223(14) Uani 1 1 d . U . . .
H2A H 0.5744 0.8009 0.5245 0.027 Uiso 1 1 calc R U . . .
C3 C 0.5633(6) 0.7380(4) 0.5869(4) 0.0272(15) Uani 1 1 d . U . . .
H3A H 0.5502 0.7060 0.5612 0.033 Uiso 1 1 calc R U . . .
C4 C 0.5735(5) 0.7281(4) 0.6474(4) 0.0260(15) Uani 1 1 d . U . . .
H4A H 0.5597 0.6906 0.6618 0.031 Uiso 1 1 calc R U . . .
C5 C 0.6055(5) 0.7759(4) 0.6883(4) 0.0252(14) Uani 1 1 d . U . . .
H5A H 0.6276 0.7674 0.7273 0.030 Uiso 1 1 calc R U . . .
C6 C 0.6018(5) 0.8374(3) 0.6665(3) 0.0215(14) Uani 1 1 d . U . . .
C7 C 0.6212(6) 0.8857(4) 0.7046(4) 0.0324(17) Uani 1 1 d . U . . .
C8 C 0.6518(7) 0.8791(5) 0.7645(4) 0.044(2) Uani 1 1 d . U . . .
H8A H 0.6617 0.8408 0.7799 0.052 Uiso 1 1 calc R U . A 1
C9 C 0.6675(9) 0.9269(6) 0.8010(6) 0.061(3) Uani 1 1 d . U . . .
H9A H 0.6875 0.9202 0.8406 0.073 Uiso 1 1 calc R U . B 1
C10 C 0.6549(9) 0.9842(6) 0.7817(6) 0.063(3) Uani 1 1 d . U . . .
H10A H 0.6659 1.0165 0.8071 0.075 Uiso 1 1 calc R U . C 1
C11 C 0.6254(8) 0.9924(5) 0.7231(6) 0.056(3) Uani 1 1 d . U . . .
H11A H 0.6158 1.0312 0.7088 0.067 Uiso 1 1 calc R U . D 1
C12 C 0.6097(6) 0.9458(4) 0.6854(5) 0.040(2) Uani 1 1 d . U . . .
H12A H 0.5910 0.9534 0.6458 0.048 Uiso 1 1 calc R U . E 1
C13 C 0.2945(6) 0.8027(5) 0.5484(4) 0.0368(17) Uani 1 1 d . U . . .
C14 C 0.2022(7) 0.8215(6) 0.5473(5) 0.053(2) Uani 1 1 d . U . . .
H14A H 0.1562 0.8005 0.5629 0.064 Uiso 1 1 calc R U . . .
C15 C 0.1918(8) 0.8761(6) 0.5193(6) 0.057(2) Uani 1 1 d . U . . .
H15A H 0.1372 0.8974 0.5115 0.068 Uiso 1 1 calc R U . . .
C16 C 0.2760(7) 0.8938(5) 0.5049(5) 0.051(2) Uani 1 1 d . U . . .
H16A H 0.2884 0.9296 0.4867 0.061 Uiso 1 1 calc R U . . .
C17 C 0.3395(7) 0.8491(4) 0.5223(5) 0.0399(19) Uani 1 1 d . U . . .
H17A H 0.4015 0.8498 0.5175 0.048 Uiso 1 1 calc R U . . .
C18 C 0.3287(7) 0.8746(5) 0.6793(5) 0.046(2) Uani 1 1 d . U . . .
C19 C 0.2352(7) 0.8896(6) 0.6695(5) 0.052(2) Uani 1 1 d . U . . .
H19A H 0.1873 0.8672 0.6814 0.062 Uiso 1 1 calc R U . . .
C20 C 0.2266(7) 0.9446(5) 0.6385(5) 0.050(2) Uani 1 1 d . U . . .
H20A H 0.1720 0.9650 0.6276 0.060 Uiso 1 1 calc R U . . .
C21 C 0.3115(7) 0.9627(6) 0.6272(5) 0.050(2) Uani 1 1 d . U . . .
H21A H 0.3243 0.9972 0.6070 0.060 Uiso 1 1 calc R U . . .
C22 C 0.3752(7) 0.9210(5) 0.6510(5) 0.045(2) Uani 1 1 d . U . . .
H22A H 0.4380 0.9228 0.6491 0.054 Uiso 1 1 calc R U . . .
C23 C 0.1809(8) 0.6667(6) 0.5518(7) 0.072(4) Uani 1 1 d . U . . .
H23A H 0.1706 0.6672 0.5924 0.108 Uiso 1 1 calc R U . . .
H23B H 0.1658 0.6279 0.5354 0.108 Uiso 1 1 calc R U . . .
H23C H 0.1430 0.6964 0.5305 0.108 Uiso 1 1 calc R U . . .
C24 C 0.3719(8) 0.6278(5) 0.5904(5) 0.055(3) Uani 1 1 d . U . . .
H24A H 0.3679 0.6348 0.6314 0.082 Uiso 1 1 calc R U . . .
H24B H 0.4346 0.6311 0.5830 0.082 Uiso 1 1 calc R U . . .
H24C H 0.3496 0.5883 0.5800 0.082 Uiso 1 1 calc R U . . .
C25 C 0.3186(9) 0.6735(6) 0.4667(6) 0.063(3) Uani 1 1 d . U . . .
C26 C 0.2511(11) 0.7088(7) 0.4276(7) 0.083(4) Uani 1 1 d . U . . .
H26A H 0.2513 0.6956 0.3877 0.124 Uiso 1 1 calc R U . . .
H26B H 0.2671 0.7505 0.4305 0.124 Uiso 1 1 calc R U . . .
H26C H 0.1911 0.7031 0.4392 0.124 Uiso 1 1 calc R U . . .
C27 C 0.3075(12) 0.6091(7) 0.4499(7) 0.085(4) Uani 1 1 d . U . . .
H27A H 0.3033 0.6053 0.4079 0.128 Uiso 1 1 calc R U . . .
H27B H 0.2526 0.5937 0.4632 0.128 Uiso 1 1 calc R U . . .
H27C H 0.3594 0.5868 0.4679 0.128 Uiso 1 1 calc R U . . .
C28 C 0.4123(10) 0.6928(7) 0.4566(6) 0.077(4) Uani 1 1 d . U . . .
H28A H 0.4192 0.6885 0.4157 0.115 Uiso 1 1 calc R U . . .
H28B H 0.4569 0.6684 0.4797 0.115 Uiso 1 1 calc R U . . .
H28C H 0.4212 0.7340 0.4680 0.115 Uiso 1 1 calc R U . . .
C29 C 0.2283(11) 0.7321(8) 0.7109(7) 0.086(4) Uani 1 1 d . U . . .
H29A H 0.1882 0.7157 0.7369 0.129 Uiso 1 1 calc R U . . .
H29B H 0.2604 0.7002 0.6942 0.129 Uiso 1 1 calc R U . . .
H29C H 0.1929 0.7540 0.6800 0.129 Uiso 1 1 calc R U . . .
C30 C 0.2544(11) 0.8343(9) 0.8019(7) 0.092(4) Uani 1 1 d . U . . .
H30A H 0.2282 0.8104 0.8305 0.138 Uiso 1 1 calc R U . . .
H30B H 0.2066 0.8556 0.7782 0.138 Uiso 1 1 calc R U . . .
H30C H 0.2969 0.8624 0.8218 0.138 Uiso 1 1 calc R U . . .
C31 C 0.3965(12) 0.7357(8) 0.8002(8) 0.088(4) Uani 1 1 d . U . . .
C32 C 0.4695(12) 0.7800(8) 0.8298(7) 0.090(4) Uani 1 1 d . U . . .
H32A H 0.4397 0.8157 0.8412 0.136 Uiso 1 1 calc R U . . .
H32B H 0.5118 0.7901 0.8026 0.136 Uiso 1 1 calc R U . . .
H32C H 0.5020 0.7616 0.8641 0.136 Uiso 1 1 calc R U . . .
C33 C 0.4306(13) 0.6874(8) 0.7628(8) 0.097(5) Uani 1 1 d . U . . .
H33A H 0.4645 0.6584 0.7876 0.146 Uiso 1 1 calc R U . . .
H33B H 0.4697 0.7047 0.7367 0.146 Uiso 1 1 calc R U . . .
H33C H 0.3794 0.6683 0.7402 0.146 Uiso 1 1 calc R U . . .
C34 C 0.3458(15) 0.7071(10) 0.8471(9) 0.115(6) Uani 1 1 d . U . . .
H34A H 0.3839 0.6771 0.8677 0.172 Uiso 1 1 calc R U . . .
H34B H 0.2903 0.6890 0.8288 0.172 Uiso 1 1 calc R U . . .
H34C H 0.3311 0.7372 0.8743 0.172 Uiso 1 1 calc R U . . .
C35 C 0.8396(7) 0.6815(5) 0.6250(5) 0.044(2) Uani 1 1 d . U . . .
C36 C 0.8129(8) 0.6640(5) 0.6792(5) 0.050(2) Uani 1 1 d . U . . .
H36A H 0.7536 0.6637 0.6895 0.060 Uiso 1 1 calc R U . . .
C37 C 0.8931(9) 0.6469(5) 0.7146(6) 0.063(3) Uani 1 1 d . U . . .
H37A H 0.8957 0.6327 0.7530 0.075 Uiso 1 1 calc R U . . .
C38 C 0.9647(10) 0.6541(6) 0.6854(7) 0.067(3) Uani 1 1 d . U . . .
H38A H 1.0251 0.6455 0.7000 0.080 Uiso 1 1 calc R U . . .
C39 C 0.9360(8) 0.6764(6) 0.6300(6) 0.061(3) Uani 1 1 d . U . . .
H39A H 0.9733 0.6862 0.6014 0.073 Uiso 1 1 calc R U . . .
C40 C 0.8845(6) 0.8213(4) 0.6747(5) 0.0373(17) Uani 1 1 d . U . . .
C41 C 0.8503(7) 0.8047(4) 0.7266(5) 0.0386(18) Uani 1 1 d . U . . .
H41A H 0.7897 0.8094 0.7336 0.046 Uiso 1 1 calc R U . F 1
C42 C 0.9203(8) 0.7799(5) 0.7669(5) 0.051(2) Uani 1 1 d . U . . .
H42A H 0.9146 0.7656 0.8044 0.061 Uiso 1 1 calc R U . . .
C43 C 0.9990(7) 0.7808(5) 0.7397(5) 0.050(2) Uani 1 1 d . U . . .
H43A H 1.0565 0.7676 0.7563 0.060 Uiso 1 1 calc R U . . .
C44 C 0.9785(7) 0.8048(5) 0.6830(5) 0.047(2) Uani 1 1 d . U . . .
H44A H 1.0197 0.8092 0.6555 0.056 Uiso 1 1 calc R U . . .
K2 K 0.8181(3) 0.9428(2) 0.6972(2) 0.0336(10) Uani 0.5 1 d . U P G 1
O2 O 0.8510(11) 1.0565(7) 0.6662(7) 0.055(4) Uani 0.5 1 d D U P G 1
C62 C 0.813(4) 1.0954(15) 0.7019(18) 0.146(19) Uiso 0.5 1 d D . P G 1
H62A H 0.8498 1.0956 0.7402 0.175 Uiso 0.5 1 calc R U P G 1
H62B H 0.7523 1.0816 0.7073 0.175 Uiso 0.5 1 calc R U P G 1
C63 C 0.911(2) 1.0847(14) 0.6343(15) 0.090(10) Uiso 0.5 1 d D . P G 1
H63A H 0.9070 1.0689 0.5947 0.108 Uiso 0.5 1 calc R U P G 1
H63B H 0.9733 1.0817 0.6532 0.108 Uiso 0.5 1 calc R U P G 1
C64 C 0.807(3) 1.1578(17) 0.6783(18) 0.111(13) Uiso 0.5 1 d D . P G 1
H64A H 0.8269 1.1875 0.7080 0.133 Uiso 0.5 1 calc R U P G 1
H64B H 0.7462 1.1675 0.6593 0.133 Uiso 0.5 1 calc R U P G 1
C65 C 0.875(3) 1.1489(18) 0.635(2) 0.17(2) Uiso 0.5 1 d D . P G 1
H65A H 0.9266 1.1758 0.6446 0.198 Uiso 0.5 1 calc R U P G 1
H65B H 0.8464 1.1592 0.5957 0.198 Uiso 0.5 1 calc R U P G 1
K2A K 0.8092(4) 0.9333(3) 0.7328(4) 0.074(2) Uani 0.5 1 d . U P H 2
O2A O 0.9410(11) 0.9904(7) 0.7913(8) 0.076(5) Uani 0.5 1 d D U P I 2
C61A C 1.021(2) 0.9089(10) 0.8267(15) 0.094(9) Uani 0.5 1 d D U P I 2
H61A H 1.0634 0.8930 0.8583 0.141 Uiso 0.5 1 calc R U P I 2
H61B H 1.0477 0.9056 0.7905 0.141 Uiso 0.5 1 calc R U P I 2
H61C H 0.9650 0.8866 0.8237 0.141 Uiso 0.5 1 calc R U P I 2
C62A C 1.002(2) 0.9741(10) 0.8387(12) 0.095(7) Uani 0.5 1 d D U P I 2
H62C H 0.9758 0.9787 0.8752 0.113 Uiso 0.5 1 calc R U P I 2
H62D H 1.0579 0.9978 0.8407 0.113 Uiso 0.5 1 calc R U P I 2
C63A C 0.934(2) 1.0513(9) 0.8015(12) 0.088(7) Uani 0.5 1 d D U P I 2
H63C H 0.9930 1.0707 0.8017 0.106 Uiso 0.5 1 calc R U P I 2
H63D H 0.9118 1.0585 0.8391 0.106 Uiso 0.5 1 calc R U P I 2
C64A C 0.867(2) 1.0747(12) 0.7519(14) 0.096(9) Uani 0.5 1 d D U P I 2
H64C H 0.8593 1.1171 0.7565 0.144 Uiso 0.5 1 calc R U P I 2
H64D H 0.8086 1.0552 0.7526 0.144 Uiso 0.5 1 calc R U P I 2
H64E H 0.8893 1.0668 0.7151 0.144 Uiso 0.5 1 calc R U P I 2
Si3 Si 0.7682(2) 0.66460(16) 0.51372(15) 0.0551(9) Uani 1 1 d D U . . .
N3 N 0.7791(6) 0.7007(4) 0.5786(4) 0.0429(18) Uani 1 1 d . U . . .
C45 C 0.6870(8) 0.7054(5) 0.4614(4) 0.052(3) Uani 1 1 d D U . . .
H45A H 0.7082 0.7458 0.4577 0.078 Uiso 1 1 calc R U . . .
H45B H 0.6280 0.7059 0.4753 0.078 Uiso 1 1 calc R U . . .
H45C H 0.6823 0.6860 0.4237 0.078 Uiso 1 1 calc R U . . .
C47 C 0.7263(8) 0.5868(5) 0.5198(5) 0.067(3) Uani 1 1 d D U . . .
C46 C 0.8787(14) 0.6454(15) 0.4879(15) 0.067(7) Uani 0.51(2) 1 d D U P J 1
H46A H 0.9162 0.6240 0.5182 0.101 Uiso 0.51(2) 1 calc R U P J 1
H46B H 0.9095 0.6815 0.4787 0.101 Uiso 0.51(2) 1 calc R U P J 1
H46C H 0.8679 0.6209 0.4533 0.101 Uiso 0.51(2) 1 calc R U P J 1
C48 C 0.6229(11) 0.5877(11) 0.5281(9) 0.058(5) Uani 0.51(2) 1 d D U P J 1
H48A H 0.6152 0.6070 0.5646 0.088 Uiso 0.51(2) 1 calc R U P J 1
H48B H 0.6003 0.5474 0.5285 0.088 Uiso 0.51(2) 1 calc R U P J 1
H48C H 0.5893 0.6094 0.4962 0.088 Uiso 0.51(2) 1 calc R U P J 1
C49 C 0.7138(11) 0.5541(8) 0.4609(6) 0.092(4) Uani 1 1 d D U . . .
H49A H 0.6883 0.5811 0.4306 0.137 Uiso 1 1 calc R U . . .
H49B H 0.6731 0.5208 0.4631 0.137 Uiso 1 1 calc R U . . .
H49C H 0.7722 0.5398 0.4519 0.137 Uiso 1 1 calc R U . . .
C50 C 0.7593(19) 0.5493(11) 0.5743(9) 0.069(4) Uani 0.51(2) 1 d D U P J 1
H50A H 0.7626 0.5741 0.6087 0.104 Uiso 0.51(2) 1 calc R U P J 1
H50B H 0.8189 0.5333 0.5705 0.104 Uiso 0.51(2) 1 calc R U P J 1
H50C H 0.7171 0.5171 0.5777 0.104 Uiso 0.51(2) 1 calc R U P J 1
C46A C 0.8736(15) 0.6715(15) 0.4762(14) 0.064(6) Uani 0.49(2) 1 d D U P J 2
H46D H 0.9237 0.6517 0.4993 0.096 Uiso 0.49(2) 1 calc R U P J 2
H46E H 0.8882 0.7131 0.4721 0.096 Uiso 0.49(2) 1 calc R U P J 2
H46F H 0.8630 0.6533 0.4380 0.096 Uiso 0.49(2) 1 calc R U P J 2
C48A C 0.6479(19) 0.5852(14) 0.5561(14) 0.072(6) Uani 0.49(2) 1 d D U P J 2
H48D H 0.5962 0.6057 0.5357 0.108 Uiso 0.49(2) 1 calc R U P J 2
H48E H 0.6658 0.6044 0.5932 0.108 Uiso 0.49(2) 1 calc R U P J 2
H48F H 0.6316 0.5443 0.5627 0.108 Uiso 0.49(2) 1 calc R U P J 2
C50A C 0.8149(16) 0.5565(12) 0.5499(11) 0.069(4) Uani 0.49(2) 1 d D U P J 2
H50D H 0.8611 0.5575 0.5237 0.104 Uiso 0.49(2) 1 calc R U P J 2
H50E H 0.8019 0.5157 0.5591 0.104 Uiso 0.49(2) 1 calc R U P J 2
H50F H 0.8363 0.5777 0.5854 0.104 Uiso 0.49(2) 1 calc R U P J 2
Si4 Si 0.8936(3) 0.8694(2) 0.5677(2) 0.0358(14) Uani 0.586(8) 1 d D U P G 1
N4 N 0.8350(10) 0.8437(7) 0.6212(6) 0.028(3) Uani 0.586(8) 1 d . U P G 1
C51 C 0.9481(16) 0.8104(9) 0.5268(11) 0.051(5) Uani 0.586(8) 1 d D U P G 1
H51A H 0.9907 0.7882 0.5535 0.076 Uiso 0.586(8) 1 calc R U P G 1
H51B H 0.9799 0.8287 0.4972 0.076 Uiso 0.586(8) 1 calc R U P G 1
H51C H 0.9018 0.7839 0.5083 0.076 Uiso 0.586(8) 1 calc R U P G 1
C52 C 0.9837(11) 0.9228(8) 0.5980(9) 0.047(4) Uani 0.586(8) 1 d D U P G 1
H52A H 1.0273 0.9026 0.6258 0.071 Uiso 0.586(8) 1 calc R U P G 1
H52B H 0.9562 0.9551 0.6173 0.071 Uiso 0.586(8) 1 calc R U P G 1
H52C H 1.0143 0.9385 0.5666 0.071 Uiso 0.586(8) 1 calc R U P G 1
C53 C 0.8127(9) 0.9110(6) 0.5147(6) 0.039(3) Uani 0.586(8) 1 d D U P G 1
C54 C 0.7459(11) 0.8685(7) 0.4805(7) 0.035(3) Uani 0.586(8) 1 d D U P G 1
H54A H 0.7790 0.8402 0.4597 0.053 Uiso 0.586(8) 1 calc R U P G 1
H54B H 0.7046 0.8908 0.4530 0.053 Uiso 0.586(8) 1 calc R U P G 1
H54C H 0.7117 0.8475 0.5073 0.053 Uiso 0.586(8) 1 calc R U P G 1
C55 C 0.7582(11) 0.9557(7) 0.5466(8) 0.043(4) Uani 0.586(8) 1 d D U P G 1
H55A H 0.7996 0.9831 0.5686 0.065 Uiso 0.586(8) 1 calc R U P G 1
H55B H 0.7235 0.9347 0.5730 0.065 Uiso 0.586(8) 1 calc R U P G 1
H55C H 0.7173 0.9775 0.5184 0.065 Uiso 0.586(8) 1 calc R U P G 1
C56 C 0.8650(14) 0.9428(11) 0.4701(9) 0.062(5) Uani 0.586(8) 1 d D U P G 1
H56A H 0.9084 0.9702 0.4903 0.093 Uiso 0.586(8) 1 calc R U P G 1
H56B H 0.8227 0.9645 0.4427 0.093 Uiso 0.586(8) 1 calc R U P G 1
H56C H 0.8969 0.9138 0.4493 0.093 Uiso 0.586(8) 1 calc R U P G 1
Si4A Si 0.8640(4) 0.9090(3) 0.5959(4) 0.045(2) Uani 0.414(8) 1 d D U P G 2
N4A N 0.8284(15) 0.8555(10) 0.6389(10) 0.032(3) Uani 0.414(8) 1 d . U P G 2
C51A C 0.7758(16) 0.9681(10) 0.5899(14) 0.049(6) Uani 0.414(8) 1 d D U P G 2
H51D H 0.7672 0.9820 0.6285 0.074 Uiso 0.414(8) 1 calc R U P G 2
H51E H 0.7191 0.9523 0.5708 0.074 Uiso 0.414(8) 1 calc R U P G 2
H51F H 0.7951 1.0009 0.5672 0.074 Uiso 0.414(8) 1 calc R U P G 2
C52A C 0.9712(16) 0.9447(13) 0.6287(16) 0.060(6) Uani 0.414(8) 1 d D U P G 2
H52D H 0.9645 0.9579 0.6678 0.091 Uiso 0.414(8) 1 calc R U P G 2
H52E H 0.9845 0.9784 0.6052 0.091 Uiso 0.414(8) 1 calc R U P G 2
H52F H 1.0205 0.9163 0.6302 0.091 Uiso 0.414(8) 1 calc R U P G 2
C53A C 0.8795(17) 0.8846(10) 0.5211(10) 0.061(5) Uani 0.414(8) 1 d D U P G 2
C54A C 0.920(2) 0.9321(15) 0.4843(17) 0.071(7) Uani 0.414(8) 1 d D U P G 2
H54D H 0.8810 0.9669 0.4817 0.107 Uiso 0.414(8) 1 calc R U P G 2
H54E H 0.9232 0.9167 0.4455 0.107 Uiso 0.414(8) 1 calc R U P G 2
H54F H 0.9798 0.9427 0.5023 0.107 Uiso 0.414(8) 1 calc R U P G 2
C55A C 0.946(3) 0.8324(15) 0.526(2) 0.067(8) Uani 0.414(8) 1 d D U P G 2
H55D H 1.0032 0.8447 0.5465 0.101 Uiso 0.414(8) 1 calc R U P G 2
H55E H 0.9548 0.8193 0.4868 0.101 Uiso 0.414(8) 1 calc R U P G 2
H55F H 0.9208 0.8001 0.5463 0.101 Uiso 0.414(8) 1 calc R U P G 2
C56A C 0.787(2) 0.8667(18) 0.4900(18) 0.071(7) Uani 0.414(8) 1 d D U P G 2
H56D H 0.7455 0.8999 0.4898 0.107 Uiso 0.414(8) 1 calc R U P G 2
H56E H 0.7636 0.8335 0.5103 0.107 Uiso 0.414(8) 1 calc R U P G 2
H56F H 0.7932 0.8553 0.4503 0.107 Uiso 0.414(8) 1 calc R U P G 2
K1 K 0.4629(2) 0.92292(17) 0.77309(13) 0.0769(10) Uani 1 1 d . U . . .
O1 O 0.4018(7) 0.9982(5) 0.8481(4) 0.090(3) Uani 1 1 d D U . . .
C57 C 0.5128(10) 0.9616(7) 0.9172(7) 0.086(4) Uani 1 1 d D U . . .
H57A H 0.5440 0.9683 0.9560 0.129 Uiso 1 1 calc R U . . .
H57B H 0.5564 0.9623 0.8892 0.129 Uiso 1 1 calc R U . . .
H57C H 0.4828 0.9234 0.9159 0.129 Uiso 1 1 calc R U . . .
C58 C 0.4457(10) 1.0080(7) 0.9031(6) 0.077(3) Uani 1 1 d D U . . .
H58A H 0.4018 1.0078 0.9315 0.093 Uiso 1 1 calc R U . . .
H58B H 0.4756 1.0468 0.9047 0.093 Uiso 1 1 calc R U . . .
C59 C 0.3328(11) 1.0379(8) 0.8342(7) 0.095(4) Uani 1 1 d D U . . .
H59A H 0.3565 1.0784 0.8378 0.114 Uiso 1 1 calc R U . . .
H59B H 0.2871 1.0333 0.8611 0.114 Uiso 1 1 calc R U . . .
C60 C 0.2916(15) 1.0274(11) 0.7749(8) 0.142(7) Uani 1 1 d D U . . .
H60A H 0.2427 1.0555 0.7650 0.212 Uiso 1 1 calc R U . . .
H60B H 0.2677 0.9874 0.7716 0.212 Uiso 1 1 calc R U . . .
H60C H 0.3369 1.0324 0.7484 0.212 Uiso 1 1 calc R U . . .
O1S O 0.5399(15) 0.9285(10) 0.4050(10) 0.100 Uiso 0.5 1 d D U P K -1
C1S C 0.498(3) 0.9914(15) 0.4766(14) 0.100 Uiso 0.5 1 d D U P K -1
H1S1 H 0.4809 0.9916 0.5158 0.150 Uiso 0.5 1 calc R U P K -1
H1S2 H 0.4515 1.0108 0.4503 0.150 Uiso 0.5 1 calc R U P K -1
H1S3 H 0.5551 1.0124 0.4764 0.150 Uiso 0.5 1 calc R U P K -1
C2S C 0.509(3) 0.9282(13) 0.4572(13) 0.100 Uiso 0.5 1 d D U P K -1
H2S1 H 0.5520 0.9072 0.4856 0.120 Uiso 0.5 1 calc R U P K -1
H2S2 H 0.4506 0.9076 0.4543 0.120 Uiso 0.5 1 calc R U P K -1
C3S C 0.5359(18) 0.8747(13) 0.3755(16) 0.100 Uiso 0.5 1 d D U P K -1
H3S1 H 0.5685 0.8436 0.3991 0.120 Uiso 0.5 1 calc R U P K -1
H3S2 H 0.5612 0.8781 0.3385 0.120 Uiso 0.5 1 calc R U P K -1
C4S C 0.4346(19) 0.8621(15) 0.3656(10) 0.100 Uiso 0.5 1 d D U P K -1
H4S1 H 0.4245 0.8224 0.3502 0.150 Uiso 0.5 1 calc R U P K -1
H4S2 H 0.4052 0.8906 0.3382 0.150 Uiso 0.5 1 calc R U P K -1
H4S3 H 0.4096 0.8653 0.4023 0.150 Uiso 0.5 1 calc R U P K -1

loop_
_atom_site_aniso_label
_atom_site_aniso_U_11
_atom_site_aniso_U_22
_atom_site_aniso_U_33
_atom_site_aniso_U_23
_atom_site_aniso_U_13
_atom_site_aniso_U_12
Er1 0.01579(16) 0.0334(2) 0.0312(2) 0.00373(16) 0.00430(13) -0.00380(14)
Er2 0.01732(16) 0.01931(17) 0.03095(19) 0.00272(14) 0.00450(13) 0.00169(13)
Fe1 0.0187(6) 0.0525(9) 0.0570(9) 0.0117(7) 0.0043(6) 0.0037(6)
Fe2 0.0334(7) 0.0290(7) 0.0569(9) 0.0004(6) -0.0102(6) 0.0131(5)
Si1 0.0421(15) 0.0416(16) 0.0621(19) 0.0130(14) -0.0186(14) -0.0225(13)
Si2 0.083(3) 0.113(3) 0.077(3) 0.027(2) 0.055(2) 0.028(2)
N1 0.024(3) 0.042(3) 0.048(4) 0.010(3) -0.005(3) -0.009(2)
N2 0.040(4) 0.069(4) 0.044(4) 0.003(3) 0.015(3) 0.014(3)
C1 0.017(3) 0.020(3) 0.030(3) -0.002(2) -0.002(2) -0.005(2)
C2 0.016(3) 0.025(3) 0.025(3) 0.001(2) 0.005(2) -0.002(2)
C3 0.027(3) 0.025(3) 0.029(3) 0.000(2) 0.002(2) -0.005(2)
C4 0.026(3) 0.021(3) 0.030(3) 0.004(2) 0.000(2) -0.004(2)
C5 0.023(3) 0.025(3) 0.027(3) 0.001(2) 0.001(2) -0.001(2)
C6 0.018(3) 0.021(3) 0.025(3) -0.003(2) 0.002(2) -0.001(2)
C7 0.026(4) 0.030(3) 0.039(3) -0.011(3) -0.003(3) 0.003(3)
C8 0.045(5) 0.044(4) 0.039(4) -0.013(3) -0.006(3) 0.008(3)
C9 0.065(6) 0.056(4) 0.056(5) -0.022(4) -0.011(4) 0.009(4)
C10 0.067(6) 0.052(5) 0.065(5) -0.025(4) -0.008(4) 0.007(4)
C11 0.057(5) 0.041(4) 0.067(5) -0.021(4) -0.005(4) 0.010(4)
C12 0.034(4) 0.032(3) 0.053(4) -0.009(3) -0.003(3) 0.007(3)
C13 0.026(3) 0.044(3) 0.039(4) 0.011(3) -0.003(3) -0.006(3)
C14 0.033(4) 0.061(4) 0.063(5) 0.006(4) -0.003(3) 0.001(3)
C15 0.040(4) 0.063(5) 0.063(5) 0.006(4) -0.005(3) 0.008(3)
C16 0.042(4) 0.051(4) 0.059(4) 0.010(3) -0.002(3) 0.009(3)
C17 0.033(4) 0.037(4) 0.048(4) 0.012(3) 0.000(3) 0.001(3)
C18 0.031(3) 0.059(4) 0.052(4) 0.001(3) 0.012(3) 0.006(3)
C19 0.035(4) 0.060(5) 0.063(5) 0.004(4) 0.013(3) 0.005(3)
C20 0.029(4) 0.054(4) 0.067(5) 0.002(4) 0.006(3) 0.003(3)
C21 0.032(4) 0.056(4) 0.061(5) -0.001(3) 0.006(3) 0.002(3)
C22 0.029(3) 0.056(4) 0.051(4) -0.002(3) 0.006(3) 0.000(3)
C23 0.048(5) 0.072(8) 0.092(9) 0.017(7) -0.015(5) -0.032(5)
C24 0.056(6) 0.042(5) 0.060(6) 0.010(4) -0.015(5) -0.022(4)
C25 0.067(5) 0.056(5) 0.060(5) 0.002(4) -0.016(4) -0.018(4)
C26 0.090(8) 0.075(8) 0.073(7) 0.006(6) -0.027(6) -0.011(6)
C27 0.098(9) 0.065(6) 0.084(9) -0.006(5) -0.021(7) -0.018(6)
C28 0.085(6) 0.085(9) 0.056(7) -0.011(6) -0.009(5) -0.028(6)
C29 0.075(7) 0.103(9) 0.088(8) 0.013(7) 0.047(6) -0.008(6)
C30 0.083(8) 0.126(9) 0.074(8) 0.009(7) 0.043(7) 0.029(7)
C31 0.090(6) 0.098(6) 0.081(6) 0.014(5) 0.033(5) 0.009(5)
C32 0.090(7) 0.105(7) 0.081(7) 0.006(6) 0.033(5) 0.009(5)
C33 0.110(10) 0.094(8) 0.098(9) 0.016(6) 0.053(8) 0.007(7)
C34 0.127(11) 0.127(11) 0.101(9) 0.027(8) 0.057(8) 0.002(8)
C35 0.038(4) 0.036(4) 0.055(4) -0.010(3) -0.003(3) 0.012(3)
C36 0.053(4) 0.035(4) 0.058(4) -0.001(3) -0.008(3) 0.005(3)
C37 0.068(5) 0.038(4) 0.076(5) 0.002(4) -0.016(4) 0.006(4)
C38 0.061(5) 0.048(5) 0.086(5) -0.006(4) -0.015(4) 0.017(4)
C39 0.047(4) 0.057(5) 0.077(5) -0.011(4) -0.005(3) 0.019(4)
C40 0.028(3) 0.030(3) 0.051(4) 0.002(3) -0.004(3) 0.000(2)
C41 0.032(4) 0.033(4) 0.050(4) -0.004(3) -0.002(3) 0.000(3)
C42 0.045(4) 0.050(5) 0.055(4) -0.001(3) -0.006(3) 0.002(3)
C43 0.037(4) 0.051(5) 0.059(4) -0.001(4) -0.010(3) 0.006(3)
C44 0.030(3) 0.049(4) 0.058(4) 0.003(3) -0.005(3) 0.003(3)
K2 0.040(2) 0.025(2) 0.035(2) -0.0015(18) 0.0060(19) -0.0050(15)
O2 0.065(7) 0.037(6) 0.061(7) -0.003(5) 0.003(6) -0.009(5)
K2A 0.043(3) 0.040(3) 0.133(7) -0.036(4) -0.016(4) -0.001(2)
O2A 0.053(7) 0.089(7) 0.084(8) 0.014(6) 0.005(6) -0.020(6)
C61A 0.074(14) 0.087(10) 0.114(16) -0.012(9) -0.010(13) -0.009(9)
C62A 0.093(11) 0.090(9) 0.097(10) -0.002(7) -0.005(7) -0.006(7)
C63A 0.082(10) 0.090(8) 0.091(10) 0.001(6) 0.005(8) -0.013(6)
C64A 0.095(14) 0.092(13) 0.099(13) -0.003(10) 0.002(11) -0.006(11)
Si3 0.0512(18) 0.064(2) 0.0506(18) -0.0230(15) 0.0091(14) 0.0212(15)
N3 0.038(3) 0.041(4) 0.049(3) -0.012(3) 0.003(3) 0.014(3)
C45 0.057(5) 0.059(6) 0.042(5) -0.010(4) 0.015(4) 0.007(5)
C47 0.081(5) 0.055(5) 0.064(5) -0.015(4) -0.001(4) 0.013(4)
C46 0.064(8) 0.064(12) 0.077(13) -0.023(10) 0.019(8) 0.023(7)
C48 0.083(7) 0.034(9) 0.055(10) -0.012(8) -0.003(6) 0.005(6)
C49 0.110(9) 0.087(9) 0.075(6) -0.032(6) 0.000(6) 0.011(7)
C50 0.083(7) 0.053(7) 0.069(7) -0.013(5) 0.000(5) 0.012(6)
C46A 0.062(8) 0.063(13) 0.071(12) -0.007(10) 0.021(8) 0.027(7)
C48A 0.092(9) 0.049(11) 0.075(12) -0.019(9) 0.008(9) 0.000(8)
C50A 0.083(7) 0.053(7) 0.069(7) -0.013(5) 0.000(5) 0.012(6)
Si4 0.022(2) 0.046(3) 0.040(2) 0.0093(19) 0.0027(16) -0.0073(17)
N4 0.017(4) 0.031(5) 0.035(4) 0.003(4) 0.000(3) 0.001(3)
C51 0.040(8) 0.055(9) 0.060(9) 0.001(7) 0.016(7) -0.002(7)
C52 0.029(6) 0.059(8) 0.056(9) -0.003(7) 0.012(6) -0.012(6)
C53 0.033(5) 0.039(5) 0.044(5) 0.014(4) -0.001(4) -0.008(4)
C54 0.028(6) 0.041(7) 0.035(7) 0.016(5) 0.002(5) -0.005(5)
C55 0.040(7) 0.037(7) 0.051(8) 0.012(6) -0.004(6) -0.005(5)
C56 0.050(8) 0.074(10) 0.061(8) 0.032(7) 0.003(7) -0.016(7)
Si4A 0.029(3) 0.019(3) 0.089(5) 0.015(3) 0.015(3) 0.000(2)
N4A 0.023(5) 0.023(5) 0.048(6) -0.001(4) 0.000(4) -0.001(3)
C51A 0.043(9) 0.031(8) 0.074(13) 0.015(8) 0.011(8) 0.004(7)
C52A 0.043(8) 0.042(11) 0.096(13) 0.010(9) 0.006(8) -0.006(7)
C53A 0.058(8) 0.051(7) 0.077(7) 0.011(5) 0.018(5) -0.004(6)
C54A 0.061(12) 0.060(10) 0.096(12) 0.023(9) 0.022(9) -0.001(9)
C55A 0.062(11) 0.052(10) 0.091(14) 0.014(8) 0.023(9) -0.001(8)
C56A 0.064(9) 0.070(13) 0.083(12) 0.011(9) 0.019(8) -0.010(8)
K1 0.0680(18) 0.107(2) 0.0553(17) -0.0363(16) 0.0060(14) 0.0282(17)
O1 0.097(5) 0.096(6) 0.081(5) -0.026(4) 0.031(4) 0.005(4)
C57 0.092(7) 0.091(7) 0.080(7) -0.014(6) 0.027(6) -0.014(6)
C58 0.088(6) 0.079(7) 0.071(5) -0.021(5) 0.032(5) -0.017(5)
C59 0.095(7) 0.098(8) 0.099(7) -0.014(6) 0.034(5) 0.004(6)
C60 0.150(10) 0.147(11) 0.126(8) -0.022(7) 0.012(7) 0.019(8)

loop_
_atom_type_symbol
_atom_type_description
_atom_type_scat_dispersion_real
_atom_type_scat_dispersion_imag
_atom_type_scat_source
C C 0.0033 0.0016 'International Tables Vol C Tables 4.2.6.8 and 6.1.1.4'
H H 0.0000 0.0000 'International Tables Vol C Tables 4.2.6.8 and 6.1.1.4'
N N 0.0061 0.0033 'International Tables Vol C Tables 4.2.6.8 and 6.1.1.4'
O O 0.0106 0.0060 'International Tables Vol C Tables 4.2.6.8 and 6.1.1.4'
Si Si 0.0817 0.0704 'International Tables Vol C Tables 4.2.6.8 and 6.1.1.4'
K K 0.2009 0.2494 'International Tables Vol C Tables 4.2.6.8 and 6.1.1.4'
Fe Fe 0.3463 0.8444 'International Tables Vol C Tables 4.2.6.8 and 6.1.1.4'
Er Er -0.2586 4.9576 'International Tables Vol C Tables 4.2.6.8 and 6.1.1.4'

loop_
_geom_angle_atom_site_label_1
_geom_angle_atom_site_label_2
_geom_angle_atom_site_label_3
_geom_angle
N1 Er1 N2 103.5(3)
N1 Er1 C1 126.8(3)
N2 Er1 C1 123.4(3)
N1 Er1 C4 106.7(3)
N2 Er1 C4 120.1(3)
C1 Er1 C4 72.2(3)
N1 Er1 C3 89.4(3)
N2 Er1 C3 153.2(3)
C1 Er1 C3 60.4(3)
C4 Er1 C3 33.1(3)
N1 Er1 C6 158.4(3)
N2 Er1 C6 98.1(3)
C1 Er1 C6 34.8(3)
C4 Er1 C6 61.6(3)
C3 Er1 C6 71.1(3)
N1 Er1 C2 98.8(3)
N2 Er1 C2 156.5(3)
C1 Er1 C2 33.5(2)
C4 Er1 C2 58.5(3)
C3 Er1 C2 32.3(3)
C6 Er1 C2 59.7(3)
N1 Er1 C5 140.3(3)
N2 Er1 C5 98.4(3)
C1 Er1 C5 60.3(3)
C4 Er1 C5 33.9(3)
C3 Er1 C5 58.8(3)
C6 Er1 C5 33.5(2)
C2 Er1 C5 67.8(3)
N1 Er1 C13 29.9(3)
N2 Er1 C13 95.5(3)
C1 Er1 C13 114.6(3)
C4 Er1 C13 133.0(3)
C3 Er1 C13 106.7(3)
C6 Er1 C13 147.4(3)
C2 Er1 C13 100.3(3)
C5 Er1 C13 165.5(3)
N1 Er1 C18 94.9(3)
N2 Er1 C18 29.3(3)
C1 Er1 C18 113.2(3)
C4 Er1 C18 147.9(3)
C3 Er1 C18 173.6(3)
C6 Er1 C18 103.8(3)
C2 Er1 C18 141.8(3)
C5 Er1 C18 119.1(3)
C13 Er1 C18 75.4(3)
N1 Er1 Fe1 68.1(2)
N2 Er1 Fe1 67.9(2)
C1 Er1 Fe1 105.39(19)
C4 Er1 Fe1 171.8(2)
C3 Er1 Fe1 138.8(2)
C6 Er1 Fe1 121.02(18)
C2 Er1 Fe1 115.05(18)
C5 Er1 Fe1 151.64(19)
C13 Er1 Fe1 40.3(2)
C18 Er1 Fe1 40.3(2)
N1 Er1 K1 137.1(2)
N2 Er1 K1 37.2(3)
C1 Er1 K1 86.28(19)
C4 Er1 K1 109.5(2)
C3 Er1 K1 133.28(19)
C6 Er1 K1 63.49(18)
C2 Er1 K1 119.37(18)
C5 Er1 K1 76.89(19)
C13 Er1 K1 117.2(2)
C18 Er1 K1 43.0(2)
Fe1 Er1 K1 77.88(5)
N3 Er2 N4 99.4(4)
N3 Er2 N4A 110.1(6)
N3 Er2 C5 128.4(3)
N4 Er2 C5 126.6(4)
N4A Er2 C5 114.4(6)
N3 Er2 C2 105.5(3)
N4 Er2 C2 120.7(4)
N4A Er2 C2 120.5(6)
C5 Er2 C2 72.7(3)
N3 Er2 C3 89.2(3)
N4 Er2 C3 153.4(4)
N4A Er2 C3 152.9(6)
C5 Er2 C3 60.9(3)
C2 Er2 C3 33.0(3)
N3 Er2 C6 158.6(3)
N4 Er2 C6 102.0(4)
N4A Er2 C6 91.3(6)
C5 Er2 C6 34.6(3)
C2 Er2 C6 61.2(3)
C3 Er2 C6 70.6(3)
N3 Er2 C4 99.4(3)
N4 Er2 C4 160.5(4)
N4A Er2 C4 148.5(6)
C5 Er2 C4 34.3(3)
C2 Er2 C4 58.5(3)
C3 Er2 C4 32.1(3)
C6 Er2 C4 59.6(3)
N3 Er2 C1 138.3(3)
N4 Er2 C1 101.2(4)
N4A Er2 C1 95.7(6)
C5 Er2 C1 60.5(3)
C2 Er2 C1 33.3(2)
C3 Er2 C1 58.1(3)
C6 Er2 C1 33.6(2)
C4 Er2 C1 67.5(2)
N3 Er2 C40 95.4(3)
N4 Er2 C40 31.2(4)
N4A Er2 C40 28.7(6)
C5 Er2 C40 111.6(3)
C2 Er2 C40 149.0(3)
C3 Er2 C40 172.5(3)
C6 Er2 C40 104.0(3)
C4 Er2 C40 140.7(3)
C1 Er2 C40 120.3(3)
N3 Er2 C35 29.2(3)
N4 Er2 C35 91.5(4)
N4A Er2 C35 98.3(6)
C5 Er2 C35 117.7(3)
C2 Er2 C35 132.1(3)
C3 Er2 C35 107.3(3)
C6 Er2 C35 150.8(3)
C4 Er2 C35 102.4(3)
C1 Er2 C35 164.9(3)
C40 Er2 C35 74.7(3)
N3 Er2 Fe2 67.8(2)
N4 Er2 Fe2 67.3(4)
N4A Er2 Fe2 68.2(5)
C5 Er2 Fe2 106.33(19)
C2 Er2 Fe2 171.04(19)
C3 Er2 Fe2 138.56(19)
C6 Er2 Fe2 123.10(18)
C4 Er2 Fe2 115.62(18)
C1 Er2 Fe2 153.90(17)
C40 Er2 Fe2 39.9(2)
C35 Er2 Fe2 40.0(2)
C16 Fe1 C15 41.0(5)
C16 Fe1 C21 107.7(5)
C15 Fe1 C21 121.5(5)
C16 Fe1 C20 120.6(5)
C15 Fe1 C20 104.1(5)
C21 Fe1 C20 40.4(4)
C16 Fe1 C14 68.6(5)
C15 Fe1 C14 40.5(5)
C21 Fe1 C14 156.7(5)
C20 Fe1 C14 120.1(5)
C16 Fe1 C22 125.6(5)
C15 Fe1 C22 159.7(5)
C21 Fe1 C22 40.6(4)
C20 Fe1 C22 68.1(4)
C14 Fe1 C22 159.6(5)
C16 Fe1 C19 156.0(5)
C15 Fe1 C19 119.0(5)
C21 Fe1 C19 69.2(5)
C20 Fe1 C19 41.6(5)
C14 Fe1 C19 104.4(5)
C22 Fe1 C19 68.4(5)
C16 Fe1 C17 40.8(4)
C15 Fe1 C17 68.4(5)
C21 Fe1 C17 125.2(4)
C20 Fe1 C17 158.6(5)
C14 Fe1 C17 68.0(5)
C22 Fe1 C17 111.7(4)
C19 Fe1 C17 159.6(4)
C16 Fe1 C13 68.3(4)
C15 Fe1 C13 68.3(4)
C21 Fe1 C13 161.3(4)
C20 Fe1 C13 157.7(4)
C14 Fe1 C13 40.7(4)
C22 Fe1 C13 125.8(4)
C19 Fe1 C13 122.2(4)
C17 Fe1 C13 40.0(4)
C16 Fe1 C18 162.8(4)
C15 Fe1 C18 155.4(5)
C21 Fe1 C18 69.0(5)
C20 Fe1 C18 68.6(5)
C14 Fe1 C18 121.3(5)
C22 Fe1 C18 41.2(4)
C19 Fe1 C18 40.1(4)
C17 Fe1 C18 126.4(4)
C13 Fe1 C18 109.1(4)
C16 Fe1 Er1 107.3(3)
C15 Fe1 Er1 126.9(4)
C21 Fe1 Er1 107.2(3)
C20 Fe1 Er1 127.4(3)
C14 Fe1 Er1 95.7(3)
C22 Fe1 Er1 67.1(3)
C19 Fe1 Er1 96.0(3)
C17 Fe1 Er1 67.0(3)
C13 Fe1 Er1 59.2(2)
C18 Fe1 Er1 59.8(3)
C37 Fe2 C38 39.3(6)
C37 Fe2 C43 118.5(5)
C38 Fe2 C43 103.7(5)
C37 Fe2 C42 109.0(5)
C38 Fe2 C42 123.3(5)
C43 Fe2 C42 40.9(5)
C37 Fe2 C41 130.7(5)
C38 Fe2 C41 163.7(5)
C43 Fe2 C41 68.6(4)
C42 Fe2 C41 41.6(4)
C37 Fe2 C44 151.3(5)
C38 Fe2 C44 116.1(5)
C43 Fe2 C44 41.3(5)
C42 Fe2 C44 69.5(5)
C41 Fe2 C44 68.2(4)
C37 Fe2 C39 67.4(6)
C38 Fe2 C39 40.4(5)
C43 Fe2 C39 120.6(5)
C42 Fe2 C39 158.5(5)
C41 Fe2 C39 155.9(5)
C44 Fe2 C39 103.1(6)
C37 Fe2 C36 41.1(5)
C38 Fe2 C36 67.8(5)
C43 Fe2 C36 156.3(5)
C42 Fe2 C36 124.1(5)
C41 Fe2 C36 113.3(4)
C44 Fe2 C36 162.4(5)
C39 Fe2 C36 68.1(5)
C37 Fe2 C40 167.4(5)
C38 Fe2 C40 152.1(6)
C43 Fe2 C40 69.2(4)
C42 Fe2 C40 69.7(5)
C41 Fe2 C40 40.3(4)
C44 Fe2 C40 41.0(4)
C39 Fe2 C40 118.6(5)
C36 Fe2 C40 128.6(4)
C37 Fe2 C35 67.6(5)
C38 Fe2 C35 67.5(5)
C43 Fe2 C35 158.9(5)
C42 Fe2 C35 159.9(5)
C41 Fe2 C35 124.6(4)
C44 Fe2 C35 123.6(5)
C39 Fe2 C35 40.4(4)
C36 Fe2 C35 40.1(5)
C40 Fe2 C35 109.1(4)
C37 Fe2 Er2 110.4(4)
C38 Fe2 Er2 126.9(4)
C43 Fe2 Er2 127.4(3)
C42 Fe2 Er2 106.2(3)
C41 Fe2 Er2 65.4(3)
C44 Fe2 Er2 97.1(3)
C39 Fe2 Er2 94.6(3)
C36 Fe2 Er2 69.4(3)
C40 Fe2 Er2 59.4(3)
C35 Fe2 Er2 59.6(3)
N1 Si1 C24 107.4(5)
N1 Si1 C23 114.2(6)
C24 Si1 C23 107.8(6)
N1 Si1 C25 111.7(5)
C24 Si1 C25 109.2(6)
C23 Si1 C25 106.4(6)
N2 Si2 C31 110.1(6)
N2 Si2 C30 109.7(7)
C31 Si2 C30 110.0(8)
N2 Si2 C29 112.1(6)
C31 Si2 C29 105.6(9)
C30 Si2 C29 109.3(8)
N2 Si2 K1 44.8(4)
C31 Si2 K1 95.6(6)
C30 Si2 K1 76.1(6)
C29 Si2 K1 154.1(5)
C13 N1 Si1 121.4(6)
C13 N1 Er1 96.2(6)
Si1 N1 Er1 142.1(5)
C18 N2 Si2 118.9(7)
C18 N2 Er1 95.2(6)
Si2 N2 Er1 128.2(6)
C18 N2 K1 81.4(7)
Si2 N2 K1 109.7(5)
Er1 N2 K1 113.3(4)
C2 C1 C6 120.0(7)
C2 C1 Er1 78.8(4)
C6 C1 Er1 76.2(4)
C2 C1 Er2 67.9(4)
C6 C1 Er2 71.3(4)
Er1 C1 Er2 110.2(3)
C2 C1 H1A 120.0
C6 C1 H1A 120.0
Er1 C1 H1A 115.6
Er2 C1 H1A 134.2
C3 C2 C1 120.3(7)
C3 C2 Er2 76.6(5)
C1 C2 Er2 78.9(4)
C3 C2 Er1 71.4(5)
C1 C2 Er1 67.7(4)
Er2 C2 Er1 110.1(3)
C3 C2 H2A 119.9
C1 C2 H2A 119.9
Er2 C2 H2A 115.3
Er1 C2 H2A 134.6
C4 C3 C2 120.5(8)
C4 C3 Er1 70.9(5)
C2 C3 Er1 76.3(5)
C4 C3 Er2 75.9(5)
C2 C3 Er2 70.4(4)
Er1 C3 Er2 109.6(3)
C4 C3 H3A 119.7
C2 C3 H3A 119.7
Er1 C3 H3A 124.7
Er2 C3 H3A 125.7
C3 C4 C5 120.6(7)
C3 C4 Er1 76.0(5)
C5 C4 Er1 79.2(5)
C3 C4 Er2 72.0(5)
C5 C4 Er2 67.6(4)
Er1 C4 Er2 110.1(3)
C3 C4 H4A 119.7
C5 C4 H4A 119.7
Er1 C4 H4A 115.7
Er2 C4 H4A 134.2
C4 C5 C6 118.1(7)
C4 C5 Er2 78.2(5)
C6 C5 Er2 76.6(4)
C4 C5 Er1 66.9(4)
C6 C5 Er1 70.0(4)
Er2 C5 Er1 109.3(3)
C4 C5 H5A 120.9
C6 C5 H5A 120.9
Er2 C5 H5A 115.1
Er1 C5 H5A 135.5
C7 C6 C1 121.7(7)
C7 C6 C5 121.0(7)
C1 C6 C5 117.3(7)
C7 C6 Er1 126.3(6)
C1 C6 Er1 69.0(4)
C5 C6 Er1 76.5(4)
C7 C6 Er2 125.0(6)
C1 C6 Er2 75.1(4)
C5 C6 Er2 68.7(4)
Er1 C6 Er2 108.7(3)
C6 C7 C8 123.5(9)
C6 C7 C12 122.0(8)
C8 C7 C12 114.6(8)
C6 C7 K1 114.8(6)
C8 C7 K1 72.6(6)
C12 C7 K1 80.4(6)
C6 C7 K2 113.2(6)
C8 C7 K2 84.8(6)
C12 C7 K2 71.2(5)
K1 C7 K2 131.9(3)
C9 C8 C7 122.2(11)
C9 C8 K1 77.9(7)
C7 C8 K1 80.8(6)
C9 C8 K2 82.6(8)
C7 C8 K2 70.8(6)
K1 C8 K2 129.0(4)
C9 C8 H8A 118.9
C7 C8 H8A 118.9
K1 C8 H8A 112.5
K2 C8 H8A 118.3
C8 C9 C10 122.1(12)
C8 C9 K1 75.8(7)
C10 C9 K1 82.3(8)
C8 C9 K2 74.5(8)
C10 C9 K2 75.6(9)
K1 C9 K2 124.4(4)
C8 C9 H9A 118.9
C10 C9 H9A 118.9
K1 C9 H9A 113.1
K2 C9 H9A 122.2
C9 C10 C11 117.4(11)
C9 C10 K1 72.2(8)
C11 C10 K1 79.7(8)
C9 C10 K2 81.5(8)
C11 C10 K2 68.9(7)
K1 C10 K2 122.8(4)
C9 C10 H10A 121.3
C11 C10 H10A 121.3
K1 C10 H10A 117.8
K2 C10 H10A 119.2
C12 C11 C10 122.0(12)
C12 C11 K2 72.4(6)
C10 C11 K2 87.3(8)
C12 C11 K1 77.2(7)
C10 C11 K1 75.2(8)
K2 C11 K1 128.8(4)
C12 C11 H11A 119.0
C10 C11 H11A 119.0
K2 C11 H11A 111.2
K1 C11 H11A 119.5
C11 C12 C7 121.7(10)
C11 C12 K2 82.5(7)
C7 C12 K2 82.6(5)
C11 C12 K1 78.2(8)
C7 C12 K1 73.4(6)
K2 C12 K1 134.2(4)
C11 C12 H12A 119.1
C7 C12 H12A 119.1
K2 C12 H12A 105.4
K1 C12 H12A 120.3
N1 C13 C17 124.5(8)
N1 C13 C14 129.7(9)
C17 C13 C14 105.8(9)
N1 C13 Fe1 128.0(7)
C17 C13 Fe1 68.1(6)
C14 C13 Fe1 66.7(7)
N1 C13 Er1 54.0(4)
C17 C13 Er1 86.5(6)
C14 C13 Er1 136.3(8)
Fe1 C13 Er1 80.4(3)
C15 C14 C13 108.9(10)
C15 C14 Fe1 68.8(7)
C13 C14 Fe1 72.6(6)
C15 C14 H14A 125.5
C13 C14 H14A 125.5
Fe1 C14 H14A 124.7
C16 C15 C14 108.2(10)
C16 C15 Fe1 69.1(7)
C14 C15 Fe1 70.7(7)
C16 C15 H15A 125.9
C14 C15 H15A 125.9
Fe1 C15 H15A 125.9
C15 C16 C17 108.4(11)
C15 C16 Fe1 69.9(7)
C17 C16 Fe1 72.0(7)
C15 C16 H16A 125.8
C17 C16 H16A 125.8
Fe1 C16 H16A 124.0
C16 C17 C13 108.5(9)
C16 C17 Fe1 67.2(7)
C13 C17 Fe1 71.9(6)
C16 C17 H17A 125.7
C13 C17 H17A 125.7
Fe1 C17 H17A 126.7
N2 C18 C19 131.4(11)
N2 C18 C22 123.1(9)
C19 C18 C22 105.5(10)
N2 C18 Fe1 130.0(8)
C19 C18 Fe1 67.4(7)
C22 C18 Fe1 67.0(6)
N2 C18 Er1 55.5(5)
C19 C18 Er1 137.2(8)
C22 C18 Er1 85.1(6)
Fe1 C18 Er1 80.0(3)
N2 C18 K1 71.3(6)
C19 C18 K1 125.8(8)
C22 C18 K1 75.5(6)
Fe1 C18 K1 142.5(5)
Er1 C18 K1 97.0(3)
C18 C19 C20 108.2(10)
C18 C19 Fe1 72.4(7)
C20 C19 Fe1 67.8(7)
C18 C19 H19A 125.9
C20 C19 H19A 125.9
Fe1 C19 H19A 125.4
C21 C20 C19 108.9(10)
C21 C20 Fe1 69.8(7)
C19 C20 Fe1 70.6(7)
C21 C20 H20A 125.6
C19 C20 H20A 125.6
Fe1 C20 H20A 125.7
C20 C21 C22 108.5(11)
C20 C21 Fe1 69.8(7)
C22 C21 Fe1 71.1(7)
C20 C21 H21A 125.8
C22 C21 H21A 125.8
Fe1 C21 H21A 125.0
C21 C22 C18 109.0(9)
C21 C22 Fe1 68.3(6)
C18 C22 Fe1 71.9(6)
C21 C22 K1 124.3(8)
C18 C22 K1 76.1(6)
Fe1 C22 K1 148.0(5)
C21 C22 H22A 125.5
C18 C22 H22A 125.5
Fe1 C22 H22A 125.8
K1 C22 H22A 73.9
Si1 C23 H23A 109.5
Si1 C23 H23B 109.5
H23A C23 H23B 109.5
Si1 C23 H23C 109.5
H23A C23 H23C 109.5
H23B C23 H23C 109.5
Si1 C24 H24A 109.5
Si1 C24 H24B 109.5
H24A C24 H24B 109.5
Si1 C24 H24C 109.5
H24A C24 H24C 109.5
H24B C24 H24C 109.5
C26 C25 C28 108.5(13)
C26 C25 C27 108.2(11)
C28 C25 C27 108.3(14)
C26 C25 Si1 111.7(11)
C28 C25 Si1 110.3(9)
C27 C25 Si1 109.7(10)
C25 C26 H26A 109.5
C25 C26 H26B 109.5
H26A C26 H26B 109.5
C25 C26 H26C 109.5
H26A C26 H26C 109.5
H26B C26 H26C 109.5
C25 C27 H27A 109.5
C25 C27 H27B 109.5
H27A C27 H27B 109.5
C25 C27 H27C 109.5
H27A C27 H27C 109.5
H27B C27 H27C 109.5
C25 C28 H28A 109.5
C25 C28 H28B 109.5
H28A C28 H28B 109.5
C25 C28 H28C 109.5
H28A C28 H28C 109.5
H28B C28 H28C 109.5
Si2 C29 H29A 109.5
Si2 C29 H29B 109.5
H29A C29 H29B 109.5
Si2 C29 H29C 109.5
H29A C29 H29C 109.5
H29B C29 H29C 109.5
Si2 C30 H30A 109.5
Si2 C30 H30B 109.5
H30A C30 H30B 109.5
Si2 C30 H30C 109.5
H30A C30 H30C 109.5
H30B C30 H30C 109.5
C33 C31 C34 109.1(16)
C33 C31 C32 116.5(15)
C34 C31 C32 109.3(15)
C33 C31 Si2 109.9(13)
C34 C31 Si2 108.2(13)
C32 C31 Si2 103.5(12)
C31 C32 K1 116.0(11)
C31 C32 H32A 109.5
K1 C32 H32A 48.7
C31 C32 H32B 109.5
K1 C32 H32B 61.8
H32A C32 H32B 109.5
C31 C32 H32C 109.5
K1 C32 H32C 133.9
H32A C32 H32C 109.5
H32B C32 H32C 109.5
C31 C33 H33A 109.5
C31 C33 H33B 109.5
H33A C33 H33B 109.5
C31 C33 H33C 109.5
H33A C33 H33C 109.5
H33B C33 H33C 109.5
C31 C34 H34A 109.5
C31 C34 H34B 109.5
H34A C34 H34B 109.5
C31 C34 H34C 109.5
H34A C34 H34C 109.5
H34B C34 H34C 109.5
N3 C35 C36 123.3(10)
N3 C35 C39 129.7(12)
C36 C35 C39 106.9(10)
N3 C35 Fe2 128.0(7)
C36 C35 Fe2 68.1(6)
C39 C35 Fe2 67.9(7)
N3 C35 Er2 52.0(5)
C36 C35 Er2 89.6(6)
C39 C35 Er2 134.2(8)
Fe2 C35 Er2 80.3(3)
C37 C36 C35 106.4(11)
C37 C36 Fe2 67.4(7)
C35 C36 Fe2 71.8(7)
C37 C36 H36A 126.8
C35 C36 H36A 126.8
Fe2 C36 H36A 125.6
C38 C37 C36 109.8(12)
C38 C37 Fe2 70.7(8)
C36 C37 Fe2 71.5(7)
C38 C37 H37A 125.1
C36 C37 H37A 125.1
Fe2 C37 H37A 124.2
C37 C38 C39 109.7(12)
C37 C38 Fe2 70.0(8)
C39 C38 Fe2 71.5(7)
C37 C38 H38A 125.2
C39 C38 H38A 125.2
Fe2 C38 H38A 124.9
C38 C39 C35 107.1(13)
C38 C39 Fe2 68.1(8)
C35 C39 Fe2 71.7(7)
C38 C39 H39A 126.4
C35 C39 H39A 126.4
Fe2 C39 H39A 125.3
N4A C40 C41 114.6(13)
N4A C40 C44 138.7(14)
C41 C40 C44 105.2(9)
C41 C40 N4 128.4(10)
C44 C40 N4 126.0(11)
N4A C40 Fe2 138.4(11)
C41 C40 Fe2 67.3(6)
C44 C40 Fe2 67.3(6)
N4 C40 Fe2 124.2(8)
N4A C40 Er2 59.2(10)
C41 C40 Er2 83.7(6)
C44 C40 Er2 139.2(7)
N4 C40 Er2 54.7(7)
Fe2 C40 Er2 80.7(3)
C41 C40 K2 86.2(6)
C44 C40 K2 123.5(7)
N4 C40 K2 71.6(7)
Fe2 C40 K2 153.5(5)
Er2 C40 K2 96.4(3)
C40 C41 C42 110.6(9)
C40 C41 Fe2 72.4(6)
C42 C41 Fe2 68.6(6)
C40 C41 K2 67.8(5)
C42 C41 K2 126.8(7)
Fe2 C41 K2 140.2(5)
C40 C41 H41A 124.7
C42 C41 H41A 124.7
Fe2 C41 H41A 125.9
K2 C41 H41A 78.8
C43 C42 C41 106.5(11)
C43 C42 Fe2 69.6(7)
C41 C42 Fe2 69.8(6)
C43 C42 H42A 126.8
C41 C42 H42A 126.8
Fe2 C42 H42A 125.5
C42 C43 C44 109.0(10)
C42 C43 Fe2 69.5(7)
C44 C43 Fe2 70.3(6)
C42 C43 H43A 125.5
C44 C43 H43A 125.5
Fe2 C43 H43A 126.3
C43 C44 C40 108.6(10)
C43 C44 Fe2 68.4(7)
C40 C44 Fe2 71.7(6)
C43 C44 H44A 125.7
C40 C44 H44A 125.7
Fe2 C44 H44A 125.7
C62 O2 C63 111(3)
C62 O2 K2 110(2)
C63 O2 K2 136.5(17)
O2 C62 C64 113(3)
O2 C62 K2 47.9(15)
C64 C62 K2 157(3)
O2 C62 H62A 109.0
C64 C62 H62A 109.0
K2 C62 H62A 91.3
O2 C62 H62B 109.0
C64 C62 H62B 109.0
K2 C62 H62B 73.1
H62A C62 H62B 107.8
O2 C63 C65 101(3)
O2 C63 H63A 111.6
C65 C63 H63A 111.6
O2 C63 H63B 111.6
C65 C63 H63B 111.6
H63A C63 H63B 109.4
C62 C64 C65 96(3)
C62 C64 H64A 112.6
C65 C64 H64A 112.6
C62 C64 H64B 112.6
C65 C64 H64B 112.6
H64A C64 H64B 110.1
C64 C65 C63 112(3)
C64 C65 H65A 109.1
C63 C65 H65A 109.1
C64 C65 H65B 109.1
C63 C65 H65B 109.1
H65A C65 H65B 107.8
C62A O2A C63A 100.5(14)
C62A C61A H61A 109.5
C62A C61A H61B 109.5
H61A C61A H61B 109.5
C62A C61A H61C 109.5
H61A C61A H61C 109.5
H61B C61A H61C 109.5
O2A C62A C61A 103.3(15)
O2A C62A H62C 111.1
C61A C62A H62C 111.1
O2A C62A H62D 111.1
C61A C62A H62D 111.1
H62C C62A H62D 109.1
O2A C63A C64A 105.6(16)
O2A C63A H63C 110.6
C64A C63A H63C 110.6
O2A C63A H63D 110.6
C64A C63A H63D 110.6
H63C C63A H63D 108.7
C63A C64A H64C 109.5
C63A C64A H64D 109.5
H64C C64A H64D 109.5
C63A C64A H64E 109.5
H64C C64A H64E 109.5
H64D C64A H64E 109.5
N3 Si3 C45 108.9(5)
N3 Si3 C46 113.7(11)
C45 Si3 C46 115.8(12)
N3 Si3 C47 112.3(5)
C45 Si3 C47 108.7(6)
C46 Si3 C47 96.9(11)
N3 Si3 C46A 111.9(12)
C45 Si3 C46A 99.7(11)
C47 Si3 C46A 114.5(11)
C35 N3 Si3 121.3(7)
C35 N3 Er2 98.8(6)
Si3 N3 Er2 139.9(5)
Si3 C45 H45A 109.5
Si3 C45 H45B 109.5
H45A C45 H45B 109.5
Si3 C45 H45C 109.5
H45A C45 H45C 109.5
H45B C45 H45C 109.5
C48A C47 C49 117.4(15)
C49 C47 C50 116.8(14)
C48A C47 C50A 113.7(19)
C49 C47 C50A 100.8(10)
C49 C47 C48 95.8(10)
C50 C47 C48 97.2(12)
C48A C47 Si3 110.4(13)
C49 C47 Si3 112.8(10)
C50 C47 Si3 119.9(12)
C50A C47 Si3 100.0(13)
C48 C47 Si3 109.6(11)
Si3 C46 H46A 109.5
Si3 C46 H46B 109.5
H46A C46 H46B 109.5
Si3 C46 H46C 109.5
H46A C46 H46C 109.5
H46B C46 H46C 109.5
C47 C48 H48A 109.5
C47 C48 H48B 109.5
H48A C48 H48B 109.5
C47 C48 H48C 109.5
H48A C48 H48C 109.5
H48B C48 H48C 109.5
C47 C49 H49A 109.5
C47 C49 H49B 109.5
H49A C49 H49B 109.5
C47 C49 H49C 109.5
H49A C49 H49C 109.5
H49B C49 H49C 109.5
C47 C50 H50A 109.5
C47 C50 H50B 109.5
H50A C50 H50B 109.5
C47 C50 H50C 109.5
H50A C50 H50C 109.5
H50B C50 H50C 109.5
Si3 C46A H46D 109.5
Si3 C46A H46E 109.5
H46D C46A H46E 109.5
Si3 C46A H46F 109.5
H46D C46A H46F 109.5
H46E C46A H46F 109.5
C47 C48A H48D 109.5
C47 C48A H48E 109.5
H48D C48A H48E 109.5
C47 C48A H48F 109.5
H48D C48A H48F 109.5
H48E C48A H48F 109.5
C47 C50A H50D 109.5
C47 C50A H50E 109.5
H50D C50A H50E 109.5
C47 C50A H50F 109.5
H50D C50A H50F 109.5
H50E C50A H50F 109.5
N4 Si4 C53 107.7(7)
N4 Si4 C52 110.7(8)
C53 Si4 C52 107.2(8)
N4 Si4 C51 114.7(10)
C53 Si4 C51 107.9(10)
C52 Si4 C51 108.3(10)
N4 Si4 K2 48.1(5)
C53 Si4 K2 94.2(5)
C52 Si4 K2 71.5(6)
C51 Si4 K2 156.4(8)
C40 N4 Si4 119.2(10)
C40 N4 Er2 94.1(8)
Si4 N4 Er2 132.9(8)
C40 N4 K2 79.7(7)
Si4 N4 K2 105.8(7)
Er2 N4 K2 112.7(6)
Si4 C51 H51A 109.5
Si4 C51 H51B 109.5
H51A C51 H51B 109.5
Si4 C51 H51C 109.5
H51A C51 H51C 109.5
H51B C51 H51C 109.5
Si4 C52 H52A 109.5
Si4 C52 H52B 109.5
H52A C52 H52B 109.5
Si4 C52 H52C 109.5
H52A C52 H52C 109.5
H52B C52 H52C 109.5
C54 C53 C55 108.3(12)
C54 C53 C56 107.1(13)
C55 C53 C56 110.7(15)
C54 C53 Si4 110.5(10)
C55 C53 Si4 110.4(10)
C56 C53 Si4 109.8(11)
C53 C54 H54A 109.5
C53 C54 H54B 109.5
H54A C54 H54B 109.5
C53 C54 H54C 109.5
H54A C54 H54C 109.5
H54B C54 H54C 109.5
C53 C55 H55A 109.5
C53 C55 H55B 109.5
H55A C55 H55B 109.5
C53 C55 H55C 109.5
H55A C55 H55C 109.5
H55B C55 H55C 109.5
C53 C56 H56A 109.5
C53 C56 H56B 109.5
H56A C56 H56B 109.5
C53 C56 H56C 109.5
H56A C56 H56C 109.5
H56B C56 H56C 109.5
N4A Si4A C53A 114.9(11)
N4A Si4A C52A 112.5(14)
C53A Si4A C52A 108.1(15)
N4A Si4A C51A 106.7(12)
C53A Si4A C51A 108.0(13)
C52A Si4A C51A 106.2(14)
C40 N4A Si4A 123.9(16)
C40 N4A Er2 92.1(12)
Si4A N4A Er2 133.0(13)
Si4A C51A H51D 109.5
Si4A C51A H51E 109.5
H51D C51A H51E 109.5
Si4A C51A H51F 109.5
H51D C51A H51F 109.5
H51E C51A H51F 109.5
Si4A C52A H52D 109.5
Si4A C52A H52E 109.5
H52D C52A H52E 109.5
Si4A C52A H52F 109.5
H52D C52A H52F 109.5
H52E C52A H52F 109.5
C56A C53A C55A 111(3)
C56A C53A C54A 108(3)
C55A C53A C54A 107(2)
C56A C53A Si4A 108(2)
C55A C53A Si4A 108(2)
C54A C53A Si4A 114(2)
C53A C54A H54D 109.5
C53A C54A H54E 109.5
H54D C54A H54E 109.5
C53A C54A H54F 109.5
H54D C54A H54F 109.5
H54E C54A H54F 109.5
C53A C55A H55D 109.5
C53A C55A H55E 109.5
H55D C55A H55E 109.5
C53A C55A H55F 109.5
H55D C55A H55F 109.5
H55E C55A H55F 109.5
C53A C56A H56D 109.5
C53A C56A H56E 109.5
H56D C56A H56E 109.5
C53A C56A H56F 109.5
H56D C56A H56F 109.5
H56E C56A H56F 109.5
C59 O1 C58 111.7(13)
C59 O1 K1 124.6(9)
C58 O1 K1 123.0(8)
C58 C57 K1 84.5(8)
C58 C57 H57A 109.5
K1 C57 H57A 163.4
C58 C57 H57B 109.5
K1 C57 H57B 55.8
H57A C57 H57B 109.5
C58 C57 H57C 109.5
K1 C57 H57C 72.5
H57A C57 H57C 109.5
H57B C57 H57C 109.5
O1 C58 C57 109.1(11)
O1 C58 H58A 109.9
C57 C58 H58A 109.9
O1 C58 H58B 109.9
C57 C58 H58B 109.9
H58A C58 H58B 108.3
O1 C59 C60 109.4(13)
O1 C59 H59A 109.8
C60 C59 H59A 109.8
O1 C59 H59B 109.8
C60 C59 H59B 109.8
H59A C59 H59B 108.2
C59 C60 K1 84.1(9)
C59 C60 H60A 109.5
K1 C60 H60A 165.8
C59 C60 H60B 109.5
K1 C60 H60B 68.2
H60A C60 H60B 109.5
C59 C60 H60C 109.5
K1 C60 H60C 60.4
H60A C60 H60C 109.5
H60B C60 H60C 109.5
C2S O1S C3S 116(3)
C2S C1S H1S1 109.5
C2S C1S H1S2 109.5
H1S1 C1S H1S2 109.5
C2S C1S H1S3 109.5
H1S1 C1S H1S3 109.5
H1S2 C1S H1S3 109.5
O1S C2S C1S 108.8(17)
O1S C2S H2S1 109.9
C1S C2S H2S1 109.9
O1S C2S H2S2 109.9
C1S C2S H2S2 109.9
H2S1 C2S H2S2 108.3
O1S C3S C4S 102.7(16)
O1S C3S H3S1 111.2
C4S C3S H3S1 111.2
O1S C3S H3S2 111.3
C4S C3S H3S2 111.2
H3S1 C3S H3S2 109.2
C3S C4S H4S1 109.5
C3S C4S H4S2 109.5
H4S1 C4S H4S2 109.5
C3S C4S H4S3 109.5
H4S1 C4S H4S3 109.5
H4S2 C4S H4S3 109.5

loop_
_geom_bond_atom_site_label_1
_geom_bond_atom_site_label_2
_geom_bond_distance
Er1 N1 2.289(8)
Er1 N2 2.344(9)
Er1 C1 2.440(8)
Er1 C4 2.459(8)
Er1 C3 2.525(9)
Er1 C6 2.538(8)
Er1 C2 2.588(8)
Er1 C5 2.626(8)
Er1 C13 2.813(9)
Er1 C18 2.832(11)
Er1 Fe1 3.2284(15)
Er1 K1 4.368(3)
Er2 N3 2.257(8)
Er2 N4 2.309(15)
Er2 N4A 2.42(2)
Er2 C5 2.446(8)
Er2 C2 2.460(8)
Er2 C3 2.540(8)
Er2 C6 2.554(8)
Er2 C4 2.590(8)
Er2 C1 2.605(8)
Er2 C40 2.821(9)
Er2 C35 2.830(10)
Er2 Fe2 3.2333(14)
Fe1 C16 2.005(12)
Fe1 C15 2.014(12)
Fe1 C21 2.017(12)
Fe1 C20 2.017(12)
Fe1 C14 2.039(12)
Fe1 C22 2.053(11)
Fe1 C19 2.054(12)
Fe1 C17 2.067(11)
Fe1 C13 2.118(11)
Fe1 C18 2.120(12)
Fe2 C37 2.006(12)
Fe2 C38 2.016(12)
Fe2 C43 2.017(11)
Fe2 C42 2.016(12)
Fe2 C41 2.032(10)
Fe2 C44 2.042(12)
Fe2 C39 2.060(13)
Fe2 C36 2.061(12)
Fe2 C40 2.101(10)
Fe2 C35 2.111(11)
Si1 N1 1.711(9)
Si1 C24 1.868(12)
Si1 C23 1.882(13)
Si1 C25 1.917(15)
Si2 N2 1.754(11)
Si2 C31 1.893(19)
Si2 C30 1.894(15)
Si2 C29 1.966(18)
Si2 K1 3.840(7)
N1 C13 1.409(12)
N2 C18 1.391(14)
N2 K1 2.875(11)
C1 C2 1.456(11)
C1 C6 1.492(11)
C1 H1A 0.9500
C2 C3 1.423(11)
C2 H2A 0.9500
C3 C4 1.421(12)
C3 H3A 0.9500
C4 C5 1.490(11)
C4 H4A 0.9500
C5 C6 1.491(11)
C5 H5A 0.9500
C6 C7 1.424(11)
C7 C8 1.427(14)
C7 C12 1.446(13)
C7 K1 3.139(10)
C7 K2 3.253(10)
C8 C9 1.386(15)
C8 K1 3.034(11)
C8 K2 3.431(13)
C8 H8A 0.9500
C9 C10 1.387(18)
C9 K1 3.061(13)
C9 K2 3.531(15)
C9 H9A 0.9500
C10 C11 1.399(18)
C10 K1 3.186(14)
C10 K2 3.458(15)
C10 H10A 0.9500
C11 C12 1.383(14)
C11 K2 3.230(13)
C11 K1 3.243(14)
C11 H11A 0.9500
C12 K2 3.105(11)
C12 K1 3.230(12)
C12 H12A 0.9500
C13 C17 1.431(13)
C13 C14 1.447(14)
C14 C15 1.405(17)
C14 H14A 0.9500
C15 C16 1.407(17)
C15 H15A 0.9500
C16 C17 1.421(14)
C16 H16A 0.9500
C17 H17A 0.9500
C18 C19 1.433(14)
C18 C22 1.469(16)
C18 K1 3.000(12)
C19 C20 1.447(17)
C19 H19A 0.9500
C20 C21 1.394(15)
C20 H20A 0.9500
C21 C22 1.412(15)
C21 H21A 0.9500
C22 K1 2.992(11)
C22 H22A 0.9500
C23 H23A 0.9800
C23 H23B 0.9800
C23 H23C 0.9800
C24 H24A 0.9800
C24 H24B 0.9800
C24 H24C 0.9800
C25 C26 1.510(19)
C25 C28 1.52(2)
C25 C27 1.525(19)
C26 H26A 0.9800
C26 H26B 0.9800
C26 H26C 0.9800
C27 H27A 0.9800
C27 H27B 0.9800
C27 H27C 0.9800
C28 H28A 0.9800
C28 H28B 0.9800
C28 H28C 0.9800
C29 H29A 0.9800
C29 H29B 0.9800
C29 H29C 0.9800
C30 H30A 0.9800
C30 H30B 0.9800
C30 H30C 0.9800
C31 C33 1.53(2)
C31 C34 1.55(2)
C31 C32 1.58(2)
C32 K1 3.515(19)
C32 H32A 0.9800
C32 H32B 0.9800
C32 H32C 0.9800
C33 H33A 0.9800
C33 H33B 0.9800
C33 H33C 0.9800
C34 H34A 0.9800
C34 H34B 0.9800
C34 H34C 0.9800
C35 N3 1.397(13)
C35 C36 1.431(17)
C35 C39 1.442(15)
C36 C37 1.429(16)
C36 H36A 0.9500
C37 C38 1.35(2)
C37 H37A 0.9500
C38 C39 1.408(19)
C38 H38A 0.9500
C39 H39A 0.9500
C40 N4A 1.36(2)
C40 C41 1.425(15)
C40 C44 1.450(13)
C40 N4 1.466(17)
C40 K2 3.010(11)
C41 C42 1.439(14)
C41 K2 3.244(11)
C41 H41A 0.9500
C42 C43 1.408(17)
C42 H42A 0.9500
C43 C44 1.431(16)
C43 H43A 0.9500
C44 H44A 0.9500
K2 O2 2.753(16)
O2 C62 1.386(17)
O2 C63 1.390(17)
C62 C64 1.524(19)
C62 H62A 0.9900
C62 H62B 0.9900
C63 C65 1.556(19)
C63 H63A 0.9900
C63 H63B 0.9900
C64 C65 1.542(19)
C64 H64A 0.9900
C64 H64B 0.9900
C65 H65A 0.9900
C65 H65B 0.9900
O2A C62A 1.400(16)
O2A C63A 1.415(16)
C61A C62A 1.547(18)
C61A H61A 0.9800
C61A H61B 0.9800
C61A H61C 0.9800
C62A H62C 0.9900
C62A H62D 0.9900
C63A C64A 1.537(18)
C63A H63C 0.9900
C63A H63D 0.9900
C64A H64C 0.9800
C64A H64D 0.9800
C64A H64E 0.9800
Si3 N3 1.715(9)
Si3 C45 1.866(10)
Si3 C46 1.883(14)
Si3 C47 1.893(11)
Si3 C46A 1.905(14)
C45 H45A 0.9800
C45 H45B 0.9800
C45 H45C 0.9800
C47 C48A 1.533(15)
C47 C49 1.557(12)
C47 C50 1.562(14)
C47 C50A 1.583(14)
C47 C48 1.587(14)
C46 H46A 0.9800
C46 H46B 0.9800
C46 H46C 0.9800
C48 H48A 0.9800
C48 H48B 0.9800
C48 H48C 0.9800
C49 H49A 0.9800
C49 H49B 0.9800
C49 H49C 0.9800
C50 H50A 0.9800
C50 H50B 0.9800
C50 H50C 0.9800
C46A H46D 0.9800
C46A H46E 0.9800
C46A H46F 0.9800
C48A H48D 0.9800
C48A H48E 0.9800
C48A H48F 0.9800
C50A H50D 0.9800
C50A H50E 0.9800
C50A H50F 0.9800
Si4 N4 1.715(16)
Si4 C53 1.881(12)
Si4 C52 1.892(13)
Si4 C51 1.893(14)
C51 H51A 0.9800
C51 H51B 0.9800
C51 H51C 0.9800
C52 H52A 0.9800
C52 H52B 0.9800
C52 H52C 0.9800
C53 C54 1.544(14)
C53 C55 1.554(14)
C53 C56 1.560(14)
C54 H54A 0.9800
C54 H54B 0.9800
C54 H54C 0.9800
C55 H55A 0.9800
C55 H55B 0.9800
C55 H55C 0.9800
C56 H56A 0.9800
C56 H56B 0.9800
C56 H56C 0.9800
Si4A N4A 1.71(2)
Si4A C53A 1.88(2)
Si4A C52A 1.88(2)
Si4A C51A 1.882(19)
C51A H51D 0.9800
C51A H51E 0.9800
C51A H51F 0.9800
C52A H52D 0.9800
C52A H52E 0.9800
C52A H52F 0.9800
C53A C56A 1.54(3)
C53A C55A 1.55(2)
C53A C54A 1.55(2)
C54A H54D 0.9800
C54A H54E 0.9800
C54A H54F 0.9800
C55A H55D 0.9800
C55A H55E 0.9800
C55A H55F 0.9800
C56A H56D 0.9800
C56A H56E 0.9800
C56A H56F 0.9800
K1 O1 2.694(10)
O1 C59 1.383(14)
O1 C58 1.389(13)
C57 C58 1.470(17)
C57 H57A 0.9800
C57 H57B 0.9800
C57 H57C 0.9800
C58 H58A 0.9900
C58 H58B 0.9900
C59 C60 1.467(19)
C59 H59A 0.9900
C59 H59B 0.9900
C60 H60A 0.9800
C60 H60B 0.9800
C60 H60C 0.9800
O1S C2S 1.355(17)
O1S C3S 1.406(17)
C1S C2S 1.527(19)
C1S H1S1 0.9800
C1S H1S2 0.9800
C1S H1S3 0.9800
C2S H2S1 0.9900
C2S H2S2 0.9900
C3S C4S 1.535(19)
C3S H3S1 0.9900
C3S H3S2 0.9900
C4S H4S1 0.9800
C4S H4S2 0.9800
C4S H4S3 0.9800
